data_4111873
loop_
_publ_author_name
'Robie L. Lucas'
'Douglas R. Powell'
'A. S. Borovik'

_publ_contact_author
; 
   Prof. Andrew S. Borovik 
   Department of Chemistry -- University of Kansas
   Malott Hall
   1251 Wescoe Hall Dr, Rm 2010 
   Lawrence, KS  66045-7582  USA 
;
_publ_contact_author_email aborovik@ku.edu
_publ_contact_author_fax 1(785)8645396
_publ_contact_author_phone 1(785)8644067
_publ_section_title
;
 Preparation of Iron Amido Complexes via Putative Fe(IV) Imido
 Intermediates
;
_journal_name_full 'Journal of the American Chemical Society'
_journal_page_first 11596
_journal_page_last 11597
_journal_paper_doi 10.1021/ja052952g
_journal_volume 127
_journal_year 2005
_chemical_formula_moiety 'K 1+, (C26 H45 Fe N7 O3) 1-'
_chemical_formula_sum 'C26 H45 Fe K N7 O3'
_chemical_formula_weight 598.64
_chemical_name_systematic
; 
 ? 
;
_space_group_IT_number 2
_symmetry_cell_setting triclinic
_symmetry_space_group_name_Hall '-P 1'
_symmetry_space_group_name_H-M 'P -1'
_atom_sites_solution_hydrogens geom
_atom_sites_solution_primary direct
_atom_sites_solution_secondary difmap
_audit_creation_method SHELXL-97
_cell_angle_alpha 108.008(5)
_cell_angle_beta 100.887(6)
_cell_angle_gamma 100.453(6)
_cell_formula_units_Z 2
_cell_length_a 10.256(3)
_cell_length_b 11.650(4)
_cell_length_c 14.419(5)
_cell_measurement_reflns_used 2586
_cell_measurement_temperature 100(2)
_cell_measurement_theta_max 22.90
_cell_measurement_theta_min 2.25
_cell_volume 1555.0(9)
_computing_cell_refinement 'Bruker SMART'
_computing_data_collection 'Bruker SMART'
_computing_data_reduction 'Bruker SAINT'
_computing_molecular_graphics 'SHELXTL (Sheldrick, 2000)'
_computing_publication_material 'SHELXTL (Sheldrick, 2000)'
_computing_structure_refinement 'SHELXTL (Sheldrick, 2000)'
_computing_structure_solution 'SHELXTL (Sheldrick, 2000)'
_diffrn_ambient_temperature 100(2)
_diffrn_measured_fraction_theta_full 0.997
_diffrn_measured_fraction_theta_max 0.996
_diffrn_measurement_device_type 'Bruker APEX'
_diffrn_measurement_method '\w scans'
_diffrn_radiation_monochromator graphite
_diffrn_radiation_source 'fine-focus sealed tube'
_diffrn_radiation_type MoK\a
_diffrn_radiation_wavelength 0.71073
_diffrn_reflns_av_R_equivalents 0.0392
_diffrn_reflns_av_sigmaI/netI 0.0686
_diffrn_reflns_limit_h_max 12
_diffrn_reflns_limit_h_min -12
_diffrn_reflns_limit_k_max 14
_diffrn_reflns_limit_k_min -14
_diffrn_reflns_limit_l_max 18
_diffrn_reflns_limit_l_min -17
_diffrn_reflns_number 13829
_diffrn_reflns_theta_full 26.00
_diffrn_reflns_theta_max 26.37
_diffrn_reflns_theta_min 2.09
_diffrn_standards_number 0
_exptl_absorpt_coefficient_mu 0.656
_exptl_absorpt_correction_T_max 0.987
_exptl_absorpt_correction_T_min 0.870
_exptl_absorpt_correction_type multi-scan
_exptl_absorpt_process_details 'SADABS (2002)'
_exptl_crystal_colour green
_exptl_crystal_density_diffrn 1.279
_exptl_crystal_description plate
_exptl_crystal_F_000 638
_exptl_crystal_size_max 0.21
_exptl_crystal_size_mid 0.13
_exptl_crystal_size_min 0.02
_refine_diff_density_max 1.123
_refine_diff_density_min -0.557
_refine_diff_density_rms 0.087
_refine_ls_extinction_method none
_refine_ls_goodness_of_fit_ref 1.041
_refine_ls_hydrogen_treatment mixed
_refine_ls_matrix_type full
_refine_ls_number_parameters 355
_refine_ls_number_reflns 6329
_refine_ls_number_restraints 0
_refine_ls_restrained_S_all 1.041
_refine_ls_R_factor_all 0.1066
_refine_ls_R_factor_gt 0.0642
_refine_ls_shift/su_max 0.001
_refine_ls_shift/su_mean 0.000
_refine_ls_structure_factor_coef Fsqd
_refine_ls_weighting_details 'calc w=1/[\s^2^(Fo^2^)+(0.1000P)^2^+1.0000P] where P=(Fo^2^+2Fc^2^)/3'
_refine_ls_weighting_scheme calc
_refine_ls_wR_factor_gt 0.1672
_refine_ls_wR_factor_ref 0.1904
_reflns_number_gt 4115
_reflns_number_total 6329
_reflns_threshold_expression I>2\s(I)
_cod_data_source_file ja052952gsi20050513_055955.cif
_cod_data_source_block compound_K[Fe^III^H~2~2(NHTol)]_
_cod_database_code 4111873

loop_
_symmetry_equiv_pos_as_xyz
'x, y, z'
'-x, -y, -z'

loop_
_atom_site_label
_atom_site_type_symbol
_atom_site_fract_x
_atom_site_fract_y
_atom_site_fract_z
_atom_site_U_iso_or_equiv
_atom_site_adp_type
_atom_site_occupancy
_atom_site_symmetry_multiplicity
_atom_site_calc_flag
_atom_site_refinement_flags
Fe1 Fe 0.34373(6) 0.22013(6) 0.64141(5) 0.0316(2) Uani 1 1 d .
O1 O 0.6988(4) 0.4625(4) 0.6271(3) 0.0599(10) Uani 1 1 d .
O2 O 0.1915(3) -0.1654(3) 0.5842(2) 0.0443(8) Uani 1 1 d .
O3 O 0.1111(3) 0.4426(3) 0.5662(3) 0.0480(8) Uani 1 1 d .
N1 N 0.2670(3) 0.1904(3) 0.4811(3) 0.0323(8) Uani 1 1 d .
N2 N 0.5091(4) 0.3080(4) 0.6053(3) 0.0428(9) Uani 1 1 d .
N3 N 0.2494(4) 0.0358(3) 0.5862(3) 0.0344(8) Uani 1 1 d .
N4 N 0.2023(3) 0.3216(3) 0.6459(3) 0.0335(8) Uani 1 1 d .
N5 N 0.6070(4) 0.4728(4) 0.7585(3) 0.0461(10) Uani 1 1 d .
H5 H 0.547(7) 0.428(6) 0.778(5) 0.08(2) Uiso 1 1 d .
N6 N 0.2683(5) -0.0062(4) 0.7344(3) 0.0432(10) Uani 1 1 d .
H6 H 0.309(5) 0.066(5) 0.756(4) 0.045(15) Uiso 1 1 d .
N7 N 0.4348(4) 0.2539(4) 0.7835(3) 0.0379(9) Uani 1 1 d .
H7 H 0.356(4) 0.242(3) 0.798(2) 0.002(8) Uiso 1 1 d .
C1 C 0.3825(4) 0.1691(4) 0.4364(3) 0.0393(10) Uani 1 1 d .
H1A H 0.3609 0.1699 0.3667 0.047 Uiso 1 1 calc R
H1B H 0.3971 0.0864 0.4331 0.047 Uiso 1 1 calc R
C2 C 0.5103(5) 0.2697(5) 0.4997(4) 0.0533(13) Uani 1 1 d .
H2A H 0.5923 0.2382 0.4911 0.064 Uiso 1 1 calc R
H2B H 0.5152 0.3424 0.4775 0.064 Uiso 1 1 calc R
C3 C 0.6101(5) 0.4147(5) 0.6619(4) 0.0445(11) Uani 1 1 d .
C4 C 0.7171(5) 0.5759(4) 0.8354(4) 0.0467(12) Uani 1 1 d .
C5 C 0.6691(6) 0.6067(5) 0.9322(4) 0.0597(14) Uani 1 1 d .
H5A H 0.5873 0.6383 0.9222 0.090 Uiso 1 1 d R
H5B H 0.7424 0.6704 0.9877 0.090 Uiso 1 1 d R
H5C H 0.6468 0.5311 0.9486 0.090 Uiso 1 1 d R
C6 C 0.7360(7) 0.6903(5) 0.8079(4) 0.0668(16) Uani 1 1 d .
H6A H 0.7634 0.6726 0.7444 0.100 Uiso 1 1 d R
H6B H 0.8075 0.7583 0.8616 0.100 Uiso 1 1 d R
H6C H 0.6494 0.7151 0.7995 0.100 Uiso 1 1 d R
C7 C 0.8506(6) 0.5357(6) 0.8520(5) 0.0679(17) Uani 1 1 d .
H7A H 0.8381 0.4670 0.8778 0.102 Uiso 1 1 d R
H7B H 0.9241 0.6064 0.9011 0.102 Uiso 1 1 d R
H7C H 0.8754 0.5078 0.7878 0.102 Uiso 1 1 d R
C8 C 0.1496(4) 0.0801(4) 0.4390(3) 0.0365(10) Uani 1 1 d .
H8A H 0.1273 0.0494 0.3642 0.044 Uiso 1 1 calc R
H8B H 0.0682 0.1024 0.4598 0.044 Uiso 1 1 calc R
C9 C 0.1842(5) -0.0208(4) 0.4764(3) 0.0381(10) Uani 1 1 d .
H9A H 0.0997 -0.0866 0.4628 0.046 Uiso 1 1 calc R
H9B H 0.2479 -0.0594 0.4409 0.046 Uiso 1 1 calc R
C10 C 0.2365(4) -0.0514(4) 0.6321(3) 0.0387(10) Uani 1 1 d .
C11 C 0.2758(5) -0.0799(4) 0.8007(4) 0.0431(11) Uani 1 1 d .
C12 C 0.3141(6) 0.0133(5) 0.9081(4) 0.0539(13) Uani 1 1 d .
H12A H 0.4045 0.0700 0.9223 0.081 Uiso 1 1 d R
H12B H 0.3171 -0.0315 0.9555 0.081 Uiso 1 1 d R
H12C H 0.2454 0.0616 0.9158 0.081 Uiso 1 1 d R
C13 C 0.3852(5) -0.1528(5) 0.7862(4) 0.0541(13) Uani 1 1 d .
H13A H 0.3612 -0.2106 0.7161 0.081 Uiso 1 1 d R
H13B H 0.3897 -0.2001 0.8318 0.081 Uiso 1 1 d R
H13C H 0.4748 -0.0943 0.8014 0.081 Uiso 1 1 d R
C14 C 0.1354(5) -0.1696(5) 0.7784(4) 0.0558(14) Uani 1 1 d .
H14A H 0.0667 -0.1218 0.7892 0.084 Uiso 1 1 d R
H14B H 0.1403 -0.2173 0.8238 0.084 Uiso 1 1 d R
H14C H 0.1092 -0.2271 0.7082 0.084 Uiso 1 1 d R
C15 C 0.2263(5) 0.3043(4) 0.4792(3) 0.0395(10) Uani 1 1 d .
H15A H 0.1530 0.2839 0.4167 0.047 Uiso 1 1 calc R
H15B H 0.3061 0.3656 0.4780 0.047 Uiso 1 1 calc R
C16 C 0.1749(4) 0.3619(4) 0.5702(3) 0.0358(10) Uani 1 1 d .
C17 C 0.1408(5) 0.3714(4) 0.7303(3) 0.0396(10) Uani 1 1 d .
H17 H 0.0566 0.3942 0.7020 0.048 Uiso 1 1 calc R
C18 C 0.0957(5) 0.2707(5) 0.7728(4) 0.0511(13) Uani 1 1 d .
H18A H 0.0387 0.1948 0.7175 0.077 Uiso 1 1 d R
H18B H 0.0424 0.3002 0.8208 0.077 Uiso 1 1 d R
H18C H 0.1769 0.2525 0.8074 0.077 Uiso 1 1 d R
C19 C 0.2368(6) 0.4883(4) 0.8109(4) 0.0497(12) Uani 1 1 d .
H19A H 0.3200 0.4686 0.8408 0.075 Uiso 1 1 d R
H19B H 0.1911 0.5210 0.8635 0.075 Uiso 1 1 d R
H19C H 0.2615 0.5511 0.7807 0.075 Uiso 1 1 d R
C20 C 0.5566(5) 0.2240(4) 0.8212(4) 0.0452(11) Uani 1 1 d .
C21 C 0.6183(5) 0.1495(5) 0.7554(4) 0.0529(13) Uani 1 1 d .
H21 H 0.5798 0.1213 0.6845 0.063 Uiso 1 1 calc R
C22 C 0.7355(5) 0.1167(5) 0.7933(4) 0.0515(13) Uani 1 1 d .
H22 H 0.7740 0.0650 0.7469 0.062 Uiso 1 1 calc R
C23 C 0.7966(5) 0.1548(5) 0.8925(4) 0.0457(11) Uani 1 1 d .
C24 C 0.7379(5) 0.2321(4) 0.9585(4) 0.0445(11) Uani 1 1 d .
H24 H 0.7807 0.2631 1.0290 0.053 Uiso 1 1 calc R
C25 C 0.6219(5) 0.2642(4) 0.9251(4) 0.0447(11) Uani 1 1 d .
H25 H 0.5840 0.3147 0.9727 0.054 Uiso 1 1 calc R
C26 C 0.9230(6) 0.1146(5) 0.9322(4) 0.0574(14) Uani 1 1 d .
H26A H 0.9165 0.0290 0.8892 0.086 Uiso 1 1 d R
H26B H 0.9278 0.1181 1.0016 0.086 Uiso 1 1 d R
H26C H 1.0060 0.1709 0.9313 0.086 Uiso 1 1 d R
K1 K 0.84749(11) 0.39119(9) 0.51490(9) 0.0489(3) Uani 1 1 d .

loop_
_atom_site_aniso_label
_atom_site_aniso_U_11
_atom_site_aniso_U_22
_atom_site_aniso_U_33
_atom_site_aniso_U_23
_atom_site_aniso_U_13
_atom_site_aniso_U_12
Fe1 0.0307(3) 0.0379(4) 0.0311(3) 0.0141(3) 0.0082(3) 0.0174(3)
O1 0.053(2) 0.068(2) 0.055(2) 0.0156(19) 0.0279(19) 0.0006(18)
O2 0.052(2) 0.0366(17) 0.0492(19) 0.0166(15) 0.0179(16) 0.0150(15)
O3 0.0470(19) 0.0524(19) 0.057(2) 0.0280(17) 0.0132(16) 0.0295(16)
N1 0.0285(18) 0.044(2) 0.0339(19) 0.0209(16) 0.0130(15) 0.0132(15)
N2 0.034(2) 0.051(2) 0.038(2) 0.0074(18) 0.0146(17) 0.0083(18)
N3 0.041(2) 0.0383(19) 0.0301(19) 0.0153(16) 0.0120(16) 0.0162(16)
N4 0.0313(19) 0.042(2) 0.0344(19) 0.0163(16) 0.0139(16) 0.0174(16)
N5 0.044(2) 0.052(2) 0.039(2) 0.0128(19) 0.0161(19) 0.0049(19)
N6 0.061(3) 0.039(2) 0.040(2) 0.0241(19) 0.015(2) 0.018(2)
N7 0.036(2) 0.046(2) 0.039(2) 0.0211(18) 0.0134(18) 0.0144(17)
C1 0.034(2) 0.052(3) 0.037(2) 0.016(2) 0.019(2) 0.014(2)
C2 0.039(3) 0.060(3) 0.053(3) 0.005(3) 0.023(2) 0.007(2)
C3 0.037(3) 0.050(3) 0.050(3) 0.019(2) 0.019(2) 0.010(2)
C4 0.043(3) 0.043(3) 0.049(3) 0.010(2) 0.012(2) 0.008(2)
C5 0.065(4) 0.054(3) 0.049(3) 0.010(3) 0.014(3) 0.003(3)
C6 0.081(4) 0.056(3) 0.059(4) 0.018(3) 0.018(3) 0.013(3)
C7 0.048(3) 0.068(4) 0.073(4) 0.009(3) 0.008(3) 0.017(3)
C8 0.030(2) 0.053(3) 0.034(2) 0.020(2) 0.0132(19) 0.015(2)
C9 0.036(2) 0.044(2) 0.035(2) 0.014(2) 0.012(2) 0.010(2)
C10 0.034(2) 0.048(3) 0.044(3) 0.021(2) 0.016(2) 0.021(2)
C11 0.048(3) 0.050(3) 0.043(3) 0.031(2) 0.011(2) 0.018(2)
C12 0.068(4) 0.060(3) 0.042(3) 0.031(3) 0.013(3) 0.016(3)
C13 0.054(3) 0.060(3) 0.066(4) 0.038(3) 0.017(3) 0.029(3)
C14 0.053(3) 0.075(4) 0.054(3) 0.041(3) 0.016(3) 0.017(3)
C15 0.044(3) 0.049(3) 0.038(2) 0.025(2) 0.014(2) 0.021(2)
C16 0.033(2) 0.041(2) 0.039(2) 0.018(2) 0.0119(19) 0.0148(19)
C17 0.039(2) 0.052(3) 0.036(2) 0.014(2) 0.018(2) 0.025(2)
C18 0.052(3) 0.058(3) 0.043(3) 0.012(2) 0.026(2) 0.007(2)
C19 0.065(3) 0.044(3) 0.049(3) 0.017(2) 0.024(3) 0.025(2)
C20 0.045(3) 0.045(3) 0.049(3) 0.016(2) 0.013(2) 0.017(2)
C21 0.049(3) 0.068(3) 0.044(3) 0.016(3) 0.016(2) 0.024(3)
C22 0.054(3) 0.054(3) 0.050(3) 0.014(2) 0.020(3) 0.025(3)
C23 0.041(3) 0.051(3) 0.053(3) 0.025(2) 0.017(2) 0.017(2)
C24 0.050(3) 0.047(3) 0.039(3) 0.017(2) 0.013(2) 0.017(2)
C25 0.054(3) 0.046(3) 0.041(3) 0.017(2) 0.019(2) 0.020(2)
C26 0.052(3) 0.066(3) 0.064(4) 0.029(3) 0.019(3) 0.026(3)
K1 0.0391(6) 0.0357(5) 0.0784(8) 0.0225(5) 0.0226(6) 0.0138(4)

loop_
_atom_type_symbol
_atom_type_description
_atom_type_scat_dispersion_real
_atom_type_scat_dispersion_imag
_atom_type_scat_source
C C 0.0033 0.0016 'International Tables Vol C Tables 4.2.6.8 and 6.1.1.4'
H H 0.0000 0.0000 'International Tables Vol C Tables 4.2.6.8 and 6.1.1.4'
N N 0.0061 0.0033 'International Tables Vol C Tables 4.2.6.8 and 6.1.1.4'
O O 0.0106 0.0060 'International Tables Vol C Tables 4.2.6.8 and 6.1.1.4'
K K 0.2009 0.2494 'International Tables Vol C Tables 4.2.6.8 and 6.1.1.4'
Fe Fe 0.3463 0.8444 'International Tables Vol C Tables 4.2.6.8 and 6.1.1.4'

loop_
_geom_angle_atom_site_label_1
_geom_angle_atom_site_label_2
_geom_angle_atom_site_label_3
_geom_angle
_geom_angle_site_symmetry_1
_geom_angle_site_symmetry_3
N7 Fe1 N3 104.20(15) . .
N7 Fe1 N4 105.41(15) . .
N3 Fe1 N4 110.23(15) . .
N7 Fe1 N2 97.42(16) . .
N3 Fe1 N2 127.32(14) . .
N4 Fe1 N2 109.21(15) . .
N7 Fe1 N1 173.10(15) . .
N3 Fe1 N1 79.34(13) . .
N4 Fe1 N1 78.49(13) . .
N2 Fe1 N1 75.81(14) . .
C3 O1 K1 137.6(3) . .
C10 O2 K1 167.8(3) . 2_656
C16 O3 K1 128.6(3) . 2_666
C16 O3 K1 122.5(3) . 1_455
K1 O3 K1 96.62(10) 2_666 1_455
C8 N1 C15 112.1(3) . .
C8 N1 C1 111.9(3) . .
C15 N1 C1 114.3(3) . .
C8 N1 Fe1 107.0(2) . .
C15 N1 Fe1 105.4(3) . .
C1 N1 Fe1 105.4(3) . .
C3 N2 C2 110.9(4) . .
C3 N2 Fe1 130.2(3) . .
C2 N2 Fe1 117.8(3) . .
C10 N3 C9 111.6(4) . .
C10 N3 Fe1 131.6(3) . .
C9 N3 Fe1 116.7(3) . .
C16 N4 C17 115.5(3) . .
C16 N4 Fe1 115.9(3) . .
C17 N4 Fe1 128.0(3) . .
C3 N5 C4 125.2(4) . .
C3 N5 H5 113(4) . .
C4 N5 H5 119(4) . .
C10 N6 C11 126.4(4) . .
C10 N6 H6 110(4) . .
C11 N6 H6 120(4) . .
C20 N7 Fe1 127.4(3) . .
C20 N7 H7 130(2) . .
Fe1 N7 H7 91(2) . .
N1 C1 C2 109.5(4) . .
N1 C1 H1A 109.8 . .
C2 C1 H1A 109.8 . .
N1 C1 H1B 109.8 . .
C2 C1 H1B 109.8 . .
H1A C1 H1B 108.2 . .
N2 C2 C1 109.9(4) . .
N2 C2 H2A 109.7 . .
C1 C2 H2A 109.7 . .
N2 C2 H2B 109.7 . .
C1 C2 H2B 109.7 . .
H2A C2 H2B 108.2 . .
O1 C3 N5 119.7(5) . .
O1 C3 N2 123.0(4) . .
N5 C3 N2 117.2(4) . .
N5 C4 C6 111.3(4) . .
N5 C4 C7 110.4(4) . .
C6 C4 C7 111.4(5) . .
N5 C4 C5 106.0(4) . .
C6 C4 C5 107.4(4) . .
C7 C4 C5 110.2(5) . .
C4 C5 H5A 109.5 . .
C4 C5 H5B 109.5 . .
H5A C5 H5B 109.5 . .
C4 C5 H5C 109.5 . .
H5A C5 H5C 109.5 . .
H5B C5 H5C 109.5 . .
C4 C6 H6A 109.5 . .
C4 C6 H6B 109.5 . .
H6A C6 H6B 109.5 . .
C4 C6 H6C 109.5 . .
H6A C6 H6C 109.5 . .
H6B C6 H6C 109.5 . .
C4 C7 H7A 109.5 . .
C4 C7 H7B 109.5 . .
H7A C7 H7B 109.5 . .
C4 C7 H7C 109.5 . .
H7A C7 H7C 109.5 . .
H7B C7 H7C 109.5 . .
N1 C8 C9 109.5(3) . .
N1 C8 H8A 109.8 . .
C9 C8 H8A 109.8 . .
N1 C8 H8B 109.8 . .
C9 C8 H8B 109.8 . .
H8A C8 H8B 108.2 . .
N3 C9 C8 108.6(4) . .
N3 C9 H9A 110.0 . .
C8 C9 H9A 110.0 . .
N3 C9 H9B 110.0 . .
C8 C9 H9B 110.0 . .
H9A C9 H9B 108.4 . .
O2 C10 N6 120.6(4) . .
O2 C10 N3 123.1(4) . .
N6 C10 N3 116.2(4) . .
N6 C11 C12 106.2(4) . .
N6 C11 C14 109.7(4) . .
C12 C11 C14 109.7(4) . .
N6 C11 C13 110.8(4) . .
C12 C11 C13 110.1(4) . .
C14 C11 C13 110.2(4) . .
C11 C12 H12A 109.5 . .
C11 C12 H12B 109.5 . .
H12A C12 H12B 109.5 . .
C11 C12 H12C 109.5 . .
H12A C12 H12C 109.5 . .
H12B C12 H12C 109.5 . .
C11 C13 H13A 109.5 . .
C11 C13 H13B 109.5 . .
H13A C13 H13B 109.5 . .
C11 C13 H13C 109.5 . .
H13A C13 H13C 109.5 . .
H13B C13 H13C 109.5 . .
C11 C14 H14A 109.5 . .
C11 C14 H14B 109.5 . .
H14A C14 H14B 109.5 . .
C11 C14 H14C 109.5 . .
H14A C14 H14C 109.5 . .
H14B C14 H14C 109.5 . .
N1 C15 C16 111.7(3) . .
N1 C15 H15A 109.3 . .
C16 C15 H15A 109.3 . .
N1 C15 H15B 109.3 . .
C16 C15 H15B 109.3 . .
H15A C15 H15B 108.0 . .
O3 C16 N4 126.5(4) . .
O3 C16 C15 117.0(4) . .
N4 C16 C15 116.6(4) . .
N4 C17 C19 111.7(4) . .
N4 C17 C18 110.3(4) . .
C19 C17 C18 112.1(4) . .
N4 C17 H17 107.5 . .
C19 C17 H17 107.5 . .
C18 C17 H17 107.5 . .
C17 C18 H18A 109.5 . .
C17 C18 H18B 109.5 . .
H18A C18 H18B 109.5 . .
C17 C18 H18C 109.5 . .
H18A C18 H18C 109.5 . .
H18B C18 H18C 109.5 . .
C17 C19 H19A 109.5 . .
C17 C19 H19B 109.5 . .
H19A C19 H19B 109.5 . .
C17 C19 H19C 109.5 . .
H19A C19 H19C 109.5 . .
H19B C19 H19C 109.5 . .
C21 C20 C25 116.2(4) . .
C21 C20 N7 120.8(4) . .
C25 C20 N7 123.0(4) . .
C22 C21 C20 120.5(5) . .
C22 C21 H21 119.7 . .
C20 C21 H21 119.7 . .
C23 C22 C21 122.9(5) . .
C23 C22 H22 118.6 . .
C21 C22 H22 118.6 . .
C22 C23 C24 117.0(5) . .
C22 C23 C26 121.8(5) . .
C24 C23 C26 121.2(5) . .
C25 C24 C23 122.1(5) . .
C25 C24 H24 118.9 . .
C23 C24 H24 118.9 . .
C24 C25 C20 121.3(4) . .
C24 C25 H25 119.4 . .
C20 C25 H25 119.4 . .
C23 C26 H26A 109.5 . .
C23 C26 H26B 109.5 . .
H26A C26 H26B 109.5 . .
C23 C26 H26C 109.5 . .
H26A C26 H26C 109.5 . .
H26B C26 H26C 109.5 . .
O1 K1 O2 120.68(12) . 2_656
O1 K1 O3 104.44(13) . 2_666
O2 K1 O3 121.30(12) 2_656 2_666
O1 K1 O3 126.16(13) . 1_655
O2 K1 O3 96.54(11) 2_656 1_655
O3 K1 O3 83.38(10) 2_666 1_655

loop_
_geom_bond_atom_site_label_1
_geom_bond_atom_site_label_2
_geom_bond_distance
_geom_bond_site_symmetry_2
Fe1 N7 1.968(4) .
Fe1 N3 2.020(4) .
Fe1 N4 2.029(3) .
Fe1 N2 2.056(4) .
Fe1 N1 2.191(3) .
O1 C3 1.245(6) .
O1 K1 2.488(4) .
O2 C10 1.243(5) .
O2 K1 2.490(3) 2_656
O3 C16 1.249(5) .
O3 K1 2.566(4) 2_666
O3 K1 2.568(3) 1_455
N1 C8 1.466(6) .
N1 C15 1.468(5) .
N1 C1 1.475(5) .
N2 C3 1.368(6) .
N2 C2 1.451(6) .
N3 C10 1.373(6) .
N3 C9 1.477(5) .
N4 C16 1.319(5) .
N4 C17 1.483(5) .
N5 C3 1.357(6) .
N5 C4 1.470(6) .
N5 H5 0.88(7) .
N6 C10 1.356(6) .
N6 C11 1.469(6) .
N6 H6 0.79(5) .
N7 C20 1.412(6) .
N7 H7 0.87(3) .
C1 C2 1.502(7) .
C1 H1A 0.9900 .
C1 H1B 0.9900 .
C2 H2A 0.9900 .
C2 H2B 0.9900 .
C4 C6 1.496(8) .
C4 C7 1.526(7) .
C4 C5 1.527(7) .
C5 H5A 0.9800 .
C5 H5B 0.9800 .
C5 H5C 0.9800 .
C6 H6A 0.9800 .
C6 H6B 0.9800 .
C6 H6C 0.9800 .
C7 H7A 0.9800 .
C7 H7B 0.9800 .
C7 H7C 0.9800 .
C8 C9 1.507(6) .
C8 H8A 0.9900 .
C8 H8B 0.9900 .
C9 H9A 0.9900 .
C9 H9B 0.9900 .
C11 C12 1.520(7) .
C11 C14 1.531(7) .
C11 C13 1.533(7) .
C12 H12A 0.9800 .
C12 H12B 0.9800 .
C12 H12C 0.9800 .
C13 H13A 0.9800 .
C13 H13B 0.9800 .
C13 H13C 0.9800 .
C14 H14A 0.9800 .
C14 H14B 0.9800 .
C14 H14C 0.9800 .
C15 C16 1.515(6) .
C15 H15A 0.9900 .
C15 H15B 0.9900 .
C17 C19 1.509(7) .
C17 C18 1.523(7) .
C17 H17 1.0000 .
C18 H18A 0.9800 .
C18 H18B 0.9800 .
C18 H18C 0.9800 .
C19 H19A 0.9800 .
C19 H19B 0.9800 .
C19 H19C 0.9800 .
C20 C21 1.404(6) .
C20 C25 1.409(7) .
C21 C22 1.392(7) .
C21 H21 0.9500 .
C22 C23 1.343(7) .
C22 H22 0.9500 .
C23 C24 1.401(7) .
C23 C26 1.528(7) .
C24 C25 1.358(7) .
C24 H24 0.9500 .
C25 H25 0.9500 .
C26 H26A 0.9800 .
C26 H26B 0.9800 .
C26 H26C 0.9800 .
K1 O2 2.490(3) 2_656
K1 O3 2.566(4) 2_666
K1 O3 2.568(3) 1_655

loop_
_geom_hbond_atom_site_label_D
_geom_hbond_atom_site_label_H
_geom_hbond_atom_site_label_A
_geom_hbond_distance_DH
_geom_hbond_distance_HA
_geom_hbond_distance_DA
_geom_hbond_angle_DHA
N5 H5 N7 0.88(7) 2.17(7) 2.988(6) 154(6)
N6 H6 N7 0.79(5) 2.21(5) 2.990(6) 167(5)

loop_
_geom_torsion_atom_site_label_1
_geom_torsion_atom_site_label_2
_geom_torsion_atom_site_label_3
_geom_torsion_atom_site_label_4
_geom_torsion
_geom_torsion_site_symmetry_1
_geom_torsion_site_symmetry_4
N3 Fe1 N1 C8 24.1(3) . .
N4 Fe1 N1 C8 -89.4(3) . .
N2 Fe1 N1 C8 157.2(3) . .
N3 Fe1 N1 C15 143.5(3) . .
N4 Fe1 N1 C15 30.1(3) . .
N2 Fe1 N1 C15 -83.3(3) . .
N3 Fe1 N1 C1 -95.2(3) . .
N4 Fe1 N1 C1 151.4(3) . .
N2 Fe1 N1 C1 37.9(3) . .
N7 Fe1 N2 C3 -36.7(4) . .
N3 Fe1 N2 C3 -150.9(4) . .
N4 Fe1 N2 C3 72.5(4) . .
N1 Fe1 N2 C3 144.7(4) . .
N7 Fe1 N2 C2 157.0(4) . .
N3 Fe1 N2 C2 42.7(4) . .
N4 Fe1 N2 C2 -93.8(4) . .
N1 Fe1 N2 C2 -21.6(4) . .
N7 Fe1 N3 C10 4.7(4) . .
N4 Fe1 N3 C10 -108.0(4) . .
N2 Fe1 N3 C10 115.8(4) . .
N1 Fe1 N3 C10 178.6(4) . .
N7 Fe1 N3 C9 -173.3(3) . .
N4 Fe1 N3 C9 74.1(3) . .
N2 Fe1 N3 C9 -62.2(3) . .
N1 Fe1 N3 C9 0.7(3) . .
N7 Fe1 N4 C16 149.3(3) . .
N3 Fe1 N4 C16 -98.8(3) . .
N2 Fe1 N4 C16 45.6(4) . .
N1 Fe1 N4 C16 -24.8(3) . .
N7 Fe1 N4 C17 -21.1(4) . .
N3 Fe1 N4 C17 90.8(4) . .
N2 Fe1 N4 C17 -124.8(4) . .
N1 Fe1 N4 C17 164.8(4) . .
N3 Fe1 N7 C20 76.3(4) . .
N4 Fe1 N7 C20 -167.6(4) . .
N2 Fe1 N7 C20 -55.3(4) . .
C8 N1 C1 C2 -165.3(4) . .
C15 N1 C1 C2 65.9(5) . .
Fe1 N1 C1 C2 -49.4(4) . .
C3 N2 C2 C1 -168.5(4) . .
Fe1 N2 C2 C1 0.4(6) . .
N1 C1 C2 N2 33.5(6) . .
K1 O1 C3 N5 141.0(4) . .
K1 O1 C3 N2 -42.6(8) . .
C4 N5 C3 O1 -13.7(8) . .
C4 N5 C3 N2 169.7(4) . .
C2 N2 C3 O1 -7.2(7) . .
Fe1 N2 C3 O1 -174.3(4) . .
C2 N2 C3 N5 169.3(4) . .
Fe1 N2 C3 N5 2.2(7) . .
C3 N5 C4 C6 65.4(6) . .
C3 N5 C4 C7 -58.8(7) . .
C3 N5 C4 C5 -178.1(5) . .
C15 N1 C8 C9 -159.2(3) . .
C1 N1 C8 C9 70.8(4) . .
Fe1 N1 C8 C9 -44.2(4) . .
C10 N3 C9 C8 156.8(4) . .
Fe1 N3 C9 C8 -24.8(4) . .
N1 C8 C9 N3 45.6(4) . .
K1 O2 C10 N6 -101.2(15) 2_656 .
K1 O2 C10 N3 82.6(15) 2_656 .
C11 N6 C10 O2 10.0(7) . .
C11 N6 C10 N3 -173.6(4) . .
C9 N3 C10 O2 8.8(6) . .
Fe1 N3 C10 O2 -169.3(3) . .
C9 N3 C10 N6 -167.5(4) . .
Fe1 N3 C10 N6 14.4(6) . .
C10 N6 C11 C12 -179.6(5) . .
C10 N6 C11 C14 -61.1(6) . .
C10 N6 C11 C13 60.8(6) . .
C8 N1 C15 C16 84.2(4) . .
C1 N1 C15 C16 -147.0(4) . .
Fe1 N1 C15 C16 -31.8(4) . .
K1 O3 C16 N4 144.0(4) 2_666 .
K1 O3 C16 N4 -82.8(5) 1_455 .
K1 O3 C16 C15 -36.0(6) 2_666 .
K1 O3 C16 C15 97.2(4) 1_455 .
C17 N4 C16 O3 5.0(7) . .
Fe1 N4 C16 O3 -166.6(4) . .
C17 N4 C16 C15 -175.0(4) . .
Fe1 N4 C16 C15 13.4(5) . .
N1 C15 C16 O3 -165.3(4) . .
N1 C15 C16 N4 14.7(6) . .
C16 N4 C17 C19 -91.7(5) . .
Fe1 N4 C17 C19 78.8(5) . .
C16 N4 C17 C18 143.0(4) . .
Fe1 N4 C17 C18 -46.6(5) . .
Fe1 N7 C20 C21 -8.2(7) . .
Fe1 N7 C20 C25 172.9(4) . .
C25 C20 C21 C22 1.3(8) . .
N7 C20 C21 C22 -177.6(5) . .
C20 C21 C22 C23 -1.1(9) . .
C21 C22 C23 C24 -0.7(8) . .
C21 C22 C23 C26 178.4(5) . .
C22 C23 C24 C25 2.3(7) . .
C26 C23 C24 C25 -176.9(5) . .
C23 C24 C25 C20 -2.0(8) . .
C21 C20 C25 C24 0.1(7) . .
N7 C20 C25 C24 179.1(5) . .
C3 O1 K1 O2 11.2(6) . 2_656
C3 O1 K1 O3 152.1(5) . 2_666
C3 O1 K1 O3 -115.5(5) . 1_655
